data_7203678
loop_
_publ_author_name
'Aur\'elien Auger'
'Paul M. Burnham'
'Isabelle Chambrier'
'Michael J. Cook'
'David L. Hughes'

_publ_section_title
;
 X-Ray crystallographic studies of three substituted indium(iii)
 phthalocyanines: effect of ring substitution and the axial ligand on
 molecular geometry and packing
;
_journal_issue 1
_journal_name_full 'Journal of Materials Chemistry'
_journal_page_first 168
_journal_paper_doi 10.1039/b413189b
_journal_volume 15
_journal_year 2005
_chemical_formula_moiety 'C80 H112 Cl In N8'
_chemical_formula_structural '[InCl(octa-hexyl-phthal)]'
_chemical_formula_sum 'C80 H112 Cl In N8'
_chemical_formula_weight 1336.05
_chemical_name_common 'Compound 1'
_chemical_name_systematic
;
?
;
_space_group_IT_number 15
_symmetry_cell_setting monoclinic
_symmetry_Int_Tables_number 15
_symmetry_space_group_name_Hall '-C 2yc'
_symmetry_space_group_name_H-M 'C 1 2/c 1'
_atom_sites_solution_hydrogens geom
_atom_sites_solution_primary direct
_atom_sites_solution_secondary difmap
_audit_creation_method SHELXL
_cell_angle_alpha 90.00
_cell_angle_beta 108.896(2)
_cell_angle_gamma 90.00
_cell_formula_units_Z 8
_cell_length_a 29.331(2)
_cell_length_b 12.1280(10)
_cell_length_c 41.706(3)
_cell_measurement_temperature 140(1)
_cell_volume 14036.4(18)
_computing_cell_refinement 'SMART (Sparks, 1993)'
_computing_data_collection 'SMART (Sparks, 1993)'
_computing_data_reduction 'SAINT (Sparks, 1995)'
_computing_molecular_graphics 'ORTEP (Johnson, 1971)'
_computing_publication_material 'SHELXL-97 (Sheldrick, 1997)'
_computing_structure_refinement 'SHELXL-97 (Sheldrick, 1997)'
_computing_structure_solution 'SHELXS-97 (Sheldrick, 1997)'
_diffrn_ambient_temperature 140(1)
_diffrn_measured_fraction_theta_full 0.999
_diffrn_measured_fraction_theta_max 0.999
_diffrn_measurement_device 'Bruker Smart APEX CCD'
_diffrn_measurement_method 'CCD detector'
_diffrn_radiation_monochromator graphite
_diffrn_radiation_source 'fine-focus sealed tube'
_diffrn_radiation_type Mo-K\a
_diffrn_radiation_wavelength 0.71073
_diffrn_reflns_av_R_equivalents 0.0320
_diffrn_reflns_av_sigmaI/netI 0.0325
_diffrn_reflns_limit_h_max 32
_diffrn_reflns_limit_h_min -34
_diffrn_reflns_limit_k_max 14
_diffrn_reflns_limit_k_min 0
_diffrn_reflns_limit_l_max 49
_diffrn_reflns_limit_l_min 0
_diffrn_reflns_number 76057
_diffrn_reflns_theta_full 25.03
_diffrn_reflns_theta_max 25.03
_diffrn_reflns_theta_min 1.50
_diffrn_standards_decay_% 0
_exptl_absorpt_coefficient_mu 0.425
_exptl_absorpt_correction_T_max 1.000
_exptl_absorpt_correction_T_min 0.945
_exptl_absorpt_correction_type empirical
_exptl_absorpt_process_details 'SADABS, (Sheldrick et al, 1977)'
_exptl_crystal_colour 'dark blue'
_exptl_crystal_density_diffrn 1.264
_exptl_crystal_description 'very fine, long needles'
_exptl_crystal_F_000 5712
_exptl_crystal_size_max 0.40
_exptl_crystal_size_mid 0.20
_exptl_crystal_size_min 0.10
_refine_diff_density_max 0.830
_refine_diff_density_min -0.434
_refine_diff_density_rms 0.093
_refine_ls_extinction_method none
_refine_ls_goodness_of_fit_ref 1.164
_refine_ls_hydrogen_treatment mixed
_refine_ls_matrix_type full
_refine_ls_number_parameters 807
_refine_ls_number_reflns 12398
_refine_ls_number_restraints 0
_refine_ls_restrained_S_all 1.164
_refine_ls_R_factor_all 0.0640
_refine_ls_R_factor_gt 0.0577
_refine_ls_shift/su_max 0.070
_refine_ls_shift/su_mean 0.001
_refine_ls_structure_factor_coef Fsqd
_refine_ls_weighting_details 'calc w=1/[\s^2^(Fo^2^)+(0.0616P)^2^+58.3135P] where P=(Fo^2^+2Fc^2^)/3'
_refine_ls_weighting_scheme calc
_refine_ls_wR_factor_gt 0.1393
_refine_ls_wR_factor_ref 0.1432
_reflns_number_observed 11232
_reflns_number_total 12398
_reflns_observed_criterion I>2sigma(I)
_cod_data_source_file b413189b.txt
_cod_data_source_block paulb
_cod_original_sg_symbol_H-M C2/c
_cod_database_code 7203678

loop_
_symmetry_equiv_pos_as_xyz
'x, y, z'
'-x, y, -z+1/2'
'x+1/2, y+1/2, z'
'-x+1/2, y+1/2, -z+1/2'
'-x, -y, -z'
'x, -y, z-1/2'
'-x+1/2, -y+1/2, -z'
'x+1/2, -y+1/2, z-1/2'

loop_
_atom_site_label
_atom_site_type_symbol
_atom_site_fract_x
_atom_site_fract_y
_atom_site_fract_z
_atom_site_U_iso_or_equiv
_atom_site_adp_type
_atom_site_occupancy
_atom_site_symmetry_multiplicity
_atom_site_calc_flag
_atom_site_refinement_flags
_atom_site_disorder_assembly
_atom_site_disorder_group
In In 0.604362(9) 0.33368(2) 0.561520(6) 0.02081(10) Uani 1 1 d . . .
Cl Cl 0.66008(3) 0.20521(8) 0.55390(3) 0.0294(2) Uani 1 1 d . . .
N1 N 0.53455(11) 0.2590(3) 0.54438(8) 0.0232(7) Uani 1 1 d . . .
C2 C 0.50779(13) 0.2516(3) 0.51080(9) 0.0218(8) Uani 1 1 d . . .
C3 C 0.47478(13) 0.1578(3) 0.50611(10) 0.0220(8) Uani 1 1 d . . .
C4 C 0.44202(13) 0.1125(3) 0.47690(9) 0.0214(8) Uani 1 1 d . . .
C5 C 0.41820(13) 0.0188(3) 0.48210(10) 0.0254(8) Uani 1 1 d . . .
H5 H 0.3968 -0.0161 0.4634 0.031 Uiso 1 1 calc R . .
C6 C 0.42479(14) -0.0250(3) 0.51388(10) 0.0261(8) Uani 1 1 d . . .
H6 H 0.4075 -0.0879 0.5156 0.031 Uiso 1 1 calc R . .
C7 C 0.45610(13) 0.0207(3) 0.54343(10) 0.0229(8) Uani 1 1 d . . .
C8 C 0.48187(13) 0.1134(3) 0.53869(9) 0.0218(8) Uani 1 1 d . . .
C9 C 0.52003(13) 0.1800(3) 0.56251(9) 0.0215(8) Uani 1 1 d . . .
N10 N 0.53615(11) 0.1646(3) 0.59589(8) 0.0245(7) Uani 1 1 d . . .
N11 N 0.59927(11) 0.3044(3) 0.61064(8) 0.0226(7) Uani 1 1 d . . .
C12 C 0.57094(13) 0.2241(3) 0.61802(10) 0.0234(8) Uani 1 1 d . . .
C13 C 0.58522(14) 0.2120(3) 0.65475(10) 0.0255(8) Uani 1 1 d . . .
C14 C 0.56806(15) 0.1427(3) 0.67545(10) 0.0302(9) Uani 1 1 d . . .
C15 C 0.59192(17) 0.1526(4) 0.71005(11) 0.0378(10) Uani 1 1 d . . .
H15 H 0.5832 0.1059 0.7247 0.045 Uiso 1 1 calc R . .
C16 C 0.62818(16) 0.2292(4) 0.72366(11) 0.0363(10) Uani 1 1 d . . .
H16 H 0.6424 0.2321 0.7471 0.044 Uiso 1 1 calc R . .
C17 C 0.64423(15) 0.3018(3) 0.70390(10) 0.0297(9) Uani 1 1 d . . .
C18 C 0.62252(14) 0.2887(3) 0.66868(10) 0.0261(8) Uani 1 1 d . . .
C19 C 0.63085(13) 0.3457(3) 0.64018(10) 0.0239(8) Uani 1 1 d . . .
N20 N 0.66327(11) 0.4262(2) 0.64328(8) 0.0230(7) Uani 1 1 d . . .
N21 N 0.64101(11) 0.4807(2) 0.58430(8) 0.0213(7) Uani 1 1 d . . .
C22 C 0.66743(13) 0.4891(3) 0.61811(10) 0.0237(8) Uani 1 1 d . . .
C23 C 0.69830(13) 0.5865(3) 0.62259(10) 0.0252(8) Uani 1 1 d . . .
C24 C 0.73350(14) 0.6307(3) 0.65139(10) 0.0296(9) Uani 1 1 d . . .
C25 C 0.75363(15) 0.7294(3) 0.64610(11) 0.0346(10) Uani 1 1 d . . .
H25 H 0.7769 0.7618 0.6644 0.041 Uiso 1 1 calc R . .
C26 C 0.74097(15) 0.7829(3) 0.61497(11) 0.0329(9) Uani 1 1 d . . .
H26 H 0.7553 0.8501 0.6134 0.039 Uiso 1 1 calc R . .
C27 C 0.70746(14) 0.7390(3) 0.58595(10) 0.0270(8) Uani 1 1 d . . .
C28 C 0.68702(13) 0.6380(3) 0.59069(10) 0.0234(8) Uani 1 1 d . . .
C29 C 0.65089(13) 0.5677(3) 0.56680(10) 0.0235(8) Uani 1 1 d . . .
N30 N 0.63200(10) 0.5889(2) 0.53372(8) 0.0217(7) Uani 1 1 d . . .
N31 N 0.57516(10) 0.4367(2) 0.51830(8) 0.0213(7) Uani 1 1 d . . .
C32 C 0.59721(13) 0.5307(3) 0.51166(10) 0.0235(8) Uani 1 1 d . . .
C33 C 0.57525(13) 0.5593(3) 0.47574(9) 0.0228(8) Uani 1 1 d . . .
C34 C 0.58585(14) 0.6425(3) 0.45590(10) 0.0254(8) Uani 1 1 d . . .
C35 C 0.55706(15) 0.6435(3) 0.42221(10) 0.0303(9) Uani 1 1 d . . .
H35 H 0.5628 0.6967 0.4079 0.036 Uiso 1 1 calc R . .
C36 C 0.51978(14) 0.5680(3) 0.40875(10) 0.0302(9) Uani 1 1 d . . .
H36 H 0.5012 0.5745 0.3861 0.036 Uiso 1 1 calc R . .
C37 C 0.50937(14) 0.4838(3) 0.42775(10) 0.0263(8) Uani 1 1 d . . .
C38 C 0.53862(13) 0.4808(3) 0.46188(9) 0.0223(8) Uani 1 1 d . . .
C39 C 0.53950(13) 0.4049(3) 0.48934(9) 0.0221(8) Uani 1 1 d . . .
N40 N 0.50983(11) 0.3181(2) 0.48573(8) 0.0223(7) Uani 1 1 d . . .
C41 C 0.43275(14) 0.1592(3) 0.44188(10) 0.0257(8) Uani 1 1 d . . .
H41A H 0.4635 0.1683 0.4381 0.031 Uiso 1 1 calc R . .
H41B H 0.4186 0.2319 0.4411 0.031 Uiso 1 1 calc R . .
C42 C 0.39991(14) 0.0907(3) 0.41295(10) 0.0265(8) Uani 1 1 d . . .
H42A H 0.4140 0.0181 0.4135 0.032 Uiso 1 1 calc R . .
H42B H 0.3691 0.0815 0.4165 0.032 Uiso 1 1 calc R . .
C43 C 0.39146(15) 0.1412(3) 0.37808(10) 0.0307(9) Uani 1 1 d . . .
H43A H 0.4223 0.1538 0.3748 0.037 Uiso 1 1 calc R . .
H43B H 0.3756 0.2119 0.3770 0.037 Uiso 1 1 calc R . .
C44 C 0.36063(16) 0.0672(4) 0.34975(11) 0.0391(11) Uani 1 1 d . . .
H44A H 0.3738 -0.0068 0.3533 0.047 Uiso 1 1 calc R . .
H44B H 0.3284 0.0639 0.3513 0.047 Uiso 1 1 calc R . .
C45 C 0.35706(18) 0.1038(4) 0.31415(11) 0.0445(12) Uani 1 1 d . . .
H45A H 0.3893 0.1163 0.3133 0.053 Uiso 1 1 calc R . .
H45B H 0.3427 0.0448 0.2984 0.053 Uiso 1 1 calc R . .
C46 C 0.3275(2) 0.2079(5) 0.30272(13) 0.0537(13) Uani 1 1 d . . .
H46A H 0.3273 0.2273 0.2803 0.081 Uiso 1 1 calc R . .
H46B H 0.3415 0.2669 0.3181 0.081 Uiso 1 1 calc R . .
H46C H 0.2951 0.1953 0.3025 0.081 Uiso 1 1 calc R . .
C71 C 0.46087(14) -0.0272(3) 0.57787(10) 0.0261(8) Uani 1 1 d . . .
H71A H 0.4524 0.0293 0.5914 0.031 Uiso 1 1 calc R . .
H71B H 0.4944 -0.0466 0.5891 0.031 Uiso 1 1 calc R . .
C72 C 0.42980(15) -0.1288(3) 0.57708(10) 0.0296(9) Uani 1 1 d . . .
H72A H 0.3969 -0.1122 0.5634 0.035 Uiso 1 1 calc R . .
H72B H 0.4410 -0.1884 0.5660 0.035 Uiso 1 1 calc R . .
C73 C 0.42998(16) -0.1679(4) 0.61154(11) 0.0382(10) Uani 1 1 d . . .
H73A H 0.4151 -0.1125 0.6216 0.046 Uiso 1 1 calc R . .
H73B H 0.4630 -0.1775 0.6262 0.046 Uiso 1 1 calc R . .
C74 C 0.40287(17) -0.2769(4) 0.60904(12) 0.0398(11) Uani 1 1 d . . .
H74A H 0.3707 -0.2677 0.5930 0.048 Uiso 1 1 calc R . .
H74B H 0.4191 -0.3324 0.5999 0.048 Uiso 1 1 calc R . .
C75 C 0.39852(19) -0.3195(4) 0.64191(14) 0.0512(13) Uani 1 1 d . . .
H75A H 0.3815 -0.2655 0.6509 0.061 Uiso 1 1 calc R . .
H75B H 0.4305 -0.3285 0.6582 0.061 Uiso 1 1 calc R . .
C76 C 0.3719(2) -0.4293(5) 0.63754(18) 0.0724(19) Uani 1 1 d . . .
H76A H 0.3403 -0.4210 0.6213 0.109 Uiso 1 1 calc R . .
H76B H 0.3692 -0.4521 0.6589 0.109 Uiso 1 1 calc R . .
H76C H 0.3894 -0.4840 0.6297 0.109 Uiso 1 1 calc R . .
C141 C 0.52712(16) 0.0626(4) 0.66166(11) 0.0363(10) Uani 1 1 d . . .
C142 C 0.4765(3) 0.1308(7) 0.6545(2) 0.049(2) Uiso 0.60 1 d P . .
C143 C 0.4706(4) 0.2012(8) 0.6827(2) 0.058(2) Uiso 0.60 1 d P . .
C144 C 0.4190(4) 0.2539(9) 0.6722(3) 0.059(2) Uiso 0.60 1 d P . .
C145 C 0.4118(4) 0.3193(10) 0.7002(3) 0.072(3) Uiso 0.60 1 d P . .
C146 C 0.4457(5) 0.4209(12) 0.7111(3) 0.095(4) Uiso 0.60 1 d P . .
C642 C 0.5079(4) 0.0080(9) 0.6846(3) 0.034(2) Uiso 0.40 1 d P . .
C643 C 0.4801(5) 0.0907(11) 0.7000(3) 0.049(3) Uiso 0.40 1 d P . .
C644 C 0.4392(7) 0.1480(15) 0.6733(5) 0.076(5) Uiso 0.40 1 d P . .
C645 C 0.4104(8) 0.2173(19) 0.6926(6) 0.097(6) Uiso 0.40 1 d P . .
C646 C 0.3773(9) 0.292(2) 0.6670(6) 0.117(7) Uiso 0.40 1 d P . .
C171 C 0.68098(15) 0.3898(4) 0.71916(10) 0.0322(9) Uani 1 1 d . . .
H17A H 0.6708 0.4574 0.7065 0.039 Uiso 1 1 calc R . .
H17B H 0.7114 0.3679 0.7165 0.039 Uiso 1 1 calc R . .
C172 C 0.68939(16) 0.4136(4) 0.75651(10) 0.0341(10) Uani 1 1 d . . .
H17C H 0.6585 0.4227 0.7600 0.041 Uiso 1 1 calc R . .
H17D H 0.7054 0.3508 0.7699 0.041 Uiso 1 1 calc R . .
C173 C 0.71975(16) 0.5165(4) 0.76900(11) 0.0345(10) Uani 1 1 d . . .
H17E H 0.7514 0.5055 0.7668 0.041 Uiso 1 1 calc R . .
H17F H 0.7048 0.5784 0.7547 0.041 Uiso 1 1 calc R . .
C174 C 0.72550(16) 0.5443(4) 0.80557(11) 0.0353(10) Uani 1 1 d . . .
H17G H 0.6938 0.5536 0.8077 0.042 Uiso 1 1 calc R . .
H17H H 0.7408 0.4826 0.8198 0.042 Uiso 1 1 calc R . .
C175 C 0.75478(18) 0.6474(4) 0.81858(11) 0.0406(11) Uani 1 1 d . . .
H17I H 0.7396 0.7093 0.8044 0.049 Uiso 1 1 calc R . .
H17J H 0.7867 0.6381 0.8167 0.049 Uiso 1 1 calc R . .
C176 C 0.7598(2) 0.6738(4) 0.85513(13) 0.0540(14) Uani 1 1 d . . .
H17K H 0.7775 0.7413 0.8617 0.081 Uiso 1 1 calc R . .
H17L H 0.7767 0.6150 0.8695 0.081 Uiso 1 1 calc R . .
H17M H 0.7284 0.6820 0.8573 0.081 Uiso 1 1 calc R . .
C241 C 0.75100(18) 0.5745(4) 0.68551(11) 0.0446(12) Uani 1 1 d . . .
C242 C 0.7941(3) 0.4925(7) 0.6819(2) 0.0397(18) Uiso 0.60 1 d P . .
C243 C 0.8242(3) 0.4489(7) 0.7167(2) 0.0407(18) Uiso 0.60 1 d P . .
C244 C 0.8732(5) 0.3885(13) 0.7224(4) 0.041(3) Uiso 0.35 1 d P . .
C245 C 0.9112(5) 0.4562(11) 0.7094(3) 0.084(3) Uiso 0.60 1 d P . .
C246 C 0.9578(4) 0.3835(10) 0.7224(3) 0.073(3) Uiso 0.60 1 d P . .
C742 C 0.7795(4) 0.4801(9) 0.6928(3) 0.033(2) Uiso 0.40 1 d P . .
C743 C 0.8279(5) 0.5142(10) 0.6899(3) 0.042(3) Uiso 0.40 1 d P . .
C744 C 0.8651(8) 0.4170(19) 0.6991(6) 0.049(5) Uiso 0.25 1 d P . .
C944 C 0.8613(6) 0.3619(14) 0.7086(4) 0.055(4) Uiso 0.40 1 d P . .
C945 C 0.8967(6) 0.3217(14) 0.7384(4) 0.068(4) Uiso 0.40 1 d P . .
C946 C 0.9296(5) 0.2458(12) 0.7297(4) 0.057(3) Uiso 0.40 1 d P . .
C271 C 0.69286(14) 0.7965(3) 0.55220(10) 0.0284(9) Uani 1 1 d . . .
H27A H 0.6579 0.7961 0.5431 0.034 Uiso 1 1 calc R . .
H27B H 0.7046 0.7531 0.5370 0.034 Uiso 1 1 calc R . .
C272 C 0.70993(14) 0.9155(3) 0.55134(11) 0.0288(9) Uani 1 1 d . . .
H27C H 0.6870 0.9529 0.5323 0.035 Uiso 1 1 calc R . .
H27D H 0.7093 0.9524 0.5718 0.035 Uiso 1 1 calc R . .
C273 C 0.76000(14) 0.9289(3) 0.54839(11) 0.0309(9) Uani 1 1 d . . .
H27E H 0.7630 0.8811 0.5306 0.037 Uiso 1 1 calc R . .
H27F H 0.7839 0.9063 0.5695 0.037 Uiso 1 1 calc R . .
C274 C 0.76988(15) 1.0477(3) 0.54056(11) 0.0316(9) Uani 1 1 d . . .
H27G H 0.7436 1.0730 0.5211 0.038 Uiso 1 1 calc R . .
H27H H 0.7705 1.0938 0.5597 0.038 Uiso 1 1 calc R . .
C275 C 0.81703(16) 1.0625(4) 0.53317(12) 0.0368(10) Uani 1 1 d . . .
H27I H 0.8436 1.0472 0.5537 0.044 Uiso 1 1 calc R . .
H27J H 0.8184 1.0090 0.5162 0.044 Uiso 1 1 calc R . .
C276 C 0.82326(19) 1.1765(4) 0.52077(13) 0.0493(13) Uani 1 1 d . . .
H27K H 0.7999 1.1882 0.4988 0.074 Uiso 1 1 calc R . .
H27L H 0.8551 1.1836 0.5192 0.074 Uiso 1 1 calc R . .
H27M H 0.8188 1.2304 0.5364 0.074 Uiso 1 1 calc R . .
C341 C 0.62606(14) 0.7257(3) 0.46901(10) 0.0276(9) Uani 1 1 d . . .
H34A H 0.6549 0.6871 0.4824 0.033 Uiso 1 1 calc R . .
H34B H 0.6173 0.7767 0.4840 0.033 Uiso 1 1 calc R . .
C342 C 0.63767(14) 0.7915(3) 0.44172(10) 0.0286(9) Uani 1 1 d . . .
H34C H 0.6089 0.8303 0.4284 0.034 Uiso 1 1 calc R . .
H34D H 0.6464 0.7406 0.4267 0.034 Uiso 1 1 calc R . .
C343 C 0.67813(15) 0.8746(3) 0.45509(10) 0.0306(9) Uani 1 1 d . . .
H34E H 0.7075 0.8359 0.4675 0.037 Uiso 1 1 calc R . .
H34F H 0.6702 0.9240 0.4708 0.037 Uiso 1 1 calc R . .
C344 C 0.68707(15) 0.9426(3) 0.42683(11) 0.0313(9) Uani 1 1 d . . .
H34G H 0.6981 0.8937 0.4124 0.038 Uiso 1 1 calc R . .
H34H H 0.6568 0.9748 0.4130 0.038 Uiso 1 1 calc R . .
C345 C 0.72370(16) 1.0338(4) 0.43954(11) 0.0370(10) Uani 1 1 d . . .
H34I H 0.7549 1.0014 0.4512 0.044 Uiso 1 1 calc R . .
H34J H 0.7145 1.0785 0.4557 0.044 Uiso 1 1 calc R . .
C346 C 0.72804(17) 1.1076(4) 0.41109(12) 0.0415(11) Uani 1 1 d . . .
H34K H 0.7511 1.1649 0.4205 0.062 Uiso 1 1 calc R . .
H34L H 0.6973 1.1398 0.3994 0.062 Uiso 1 1 calc R . .
H34M H 0.7386 1.0644 0.3955 0.062 Uiso 1 1 calc R . .
C371 C 0.46939(14) 0.4025(3) 0.41275(10) 0.0291(9) Uani 1 1 d . . .
H37A H 0.4467 0.4075 0.4252 0.035 Uiso 1 1 calc R . .
H37B H 0.4830 0.3289 0.4162 0.035 Uiso 1 1 calc R . .
C372 C 0.44173(14) 0.4171(3) 0.37519(10) 0.0298(9) Uani 1 1 d . . .
H37C H 0.4353 0.4950 0.3706 0.036 Uiso 1 1 calc R . .
H37D H 0.4110 0.3797 0.3700 0.036 Uiso 1 1 calc R . .
C373 C 0.4681(2) 0.3729(5) 0.35166(14) 0.0534(14) Uani 1 1 d . . .
C374 C 0.4362(3) 0.4226(8) 0.3114(2) 0.0366(17) Uiso 0.60 1 d P . .
C375 C 0.4542(4) 0.3667(9) 0.2856(3) 0.061(2) Uiso 0.60 1 d P . .
C376 C 0.4256(4) 0.4115(10) 0.2491(3) 0.076(3) Uiso 0.60 1 d P . .
C874 C 0.4500(4) 0.3605(10) 0.3186(3) 0.039(3) Uiso 0.40 1 d P . .
C875 C 0.4385(5) 0.4798(12) 0.3031(3) 0.045(3) Uiso 0.40 1 d P . .
C876 C 0.4813(6) 0.5441(13) 0.3056(4) 0.065(4) Uiso 0.40 1 d P . .

loop_
_atom_site_aniso_label
_atom_site_aniso_U_11
_atom_site_aniso_U_22
_atom_site_aniso_U_33
_atom_site_aniso_U_23
_atom_site_aniso_U_13
_atom_site_aniso_U_12
In 0.01920(15) 0.01821(15) 0.02291(15) -0.00137(10) 0.00391(10) -0.00127(10)
Cl 0.0260(5) 0.0239(5) 0.0390(6) -0.0039(4) 0.0112(4) 0.0009(4)
N1 0.0176(15) 0.0226(16) 0.0271(17) -0.0014(13) 0.0043(13) -0.0030(13)
C2 0.0189(18) 0.0193(18) 0.027(2) -0.0012(15) 0.0073(15) 0.0023(15)
C3 0.0175(18) 0.0195(19) 0.029(2) -0.0014(15) 0.0083(15) 0.0013(14)
C4 0.0185(18) 0.0213(19) 0.0241(19) -0.0027(15) 0.0066(15) 0.0014(15)
C5 0.0232(19) 0.024(2) 0.027(2) -0.0079(16) 0.0051(16) -0.0040(16)
C6 0.025(2) 0.0191(19) 0.035(2) -0.0028(16) 0.0103(17) -0.0025(15)
C7 0.0189(18) 0.0200(19) 0.030(2) -0.0002(15) 0.0079(16) 0.0014(15)
C8 0.0188(18) 0.0190(18) 0.028(2) -0.0015(15) 0.0080(15) 0.0018(15)
C9 0.0192(18) 0.0169(18) 0.0261(19) -0.0012(15) 0.0043(15) 0.0034(14)
N10 0.0224(16) 0.0207(16) 0.0282(17) -0.0016(13) 0.0052(14) -0.0014(13)
N11 0.0218(16) 0.0221(16) 0.0228(16) -0.0023(13) 0.0057(13) -0.0004(13)
C12 0.0223(19) 0.0195(19) 0.028(2) -0.0004(15) 0.0068(16) 0.0027(15)
C13 0.026(2) 0.0235(19) 0.0233(19) 0.0010(16) 0.0033(16) 0.0024(16)
C14 0.033(2) 0.027(2) 0.028(2) -0.0008(17) 0.0061(18) -0.0011(17)
C15 0.048(3) 0.033(2) 0.029(2) 0.0057(18) 0.009(2) -0.005(2)
C16 0.042(3) 0.037(3) 0.025(2) 0.0012(18) 0.0038(19) -0.003(2)
C17 0.031(2) 0.027(2) 0.027(2) -0.0011(17) 0.0048(17) 0.0018(17)
C18 0.025(2) 0.023(2) 0.028(2) -0.0020(16) 0.0055(16) 0.0042(16)
C19 0.0238(19) 0.0181(19) 0.027(2) -0.0024(15) 0.0049(16) 0.0028(15)
N20 0.0221(16) 0.0195(16) 0.0245(17) -0.0023(13) 0.0034(13) 0.0033(13)
N21 0.0209(16) 0.0141(15) 0.0265(17) -0.0042(12) 0.0043(13) -0.0022(12)
C22 0.0202(19) 0.0197(19) 0.030(2) -0.0050(16) 0.0056(16) 0.0009(15)
C23 0.0197(19) 0.0222(19) 0.032(2) -0.0047(16) 0.0057(16) -0.0001(15)
C24 0.027(2) 0.023(2) 0.033(2) -0.0053(17) 0.0025(17) 0.0002(16)
C25 0.033(2) 0.031(2) 0.033(2) -0.0098(18) 0.0009(18) -0.0093(18)
C26 0.033(2) 0.026(2) 0.037(2) -0.0049(18) 0.0063(19) -0.0096(18)
C27 0.023(2) 0.023(2) 0.035(2) -0.0034(17) 0.0095(17) 0.0010(16)
C28 0.0197(19) 0.0213(19) 0.029(2) -0.0050(15) 0.0074(16) 0.0009(15)
C29 0.0182(18) 0.023(2) 0.030(2) -0.0059(16) 0.0082(16) 0.0009(15)
N30 0.0172(15) 0.0204(16) 0.0262(17) -0.0024(13) 0.0053(13) -0.0006(12)
N31 0.0175(15) 0.0204(16) 0.0230(16) -0.0009(13) 0.0024(13) -0.0011(12)
C32 0.0205(19) 0.0225(19) 0.029(2) -0.0019(16) 0.0095(16) 0.0018(15)
C33 0.0203(19) 0.0220(19) 0.026(2) 0.0009(15) 0.0069(15) 0.0035(15)
C34 0.025(2) 0.0204(19) 0.031(2) 0.0003(16) 0.0087(17) 0.0009(15)
C35 0.032(2) 0.027(2) 0.032(2) 0.0048(17) 0.0101(18) 0.0001(17)
C36 0.029(2) 0.029(2) 0.027(2) 0.0037(17) 0.0015(17) -0.0002(17)
C37 0.023(2) 0.025(2) 0.029(2) -0.0001(16) 0.0044(16) 0.0011(16)
C38 0.0171(18) 0.0214(19) 0.028(2) -0.0009(15) 0.0072(15) 0.0020(14)
C39 0.0222(19) 0.0179(18) 0.027(2) 0.0011(15) 0.0086(16) 0.0038(15)
N40 0.0190(16) 0.0185(16) 0.0277(17) -0.0021(13) 0.0052(13) -0.0006(12)
C41 0.026(2) 0.022(2) 0.028(2) -0.0066(16) 0.0082(16) -0.0024(16)
C42 0.027(2) 0.024(2) 0.028(2) -0.0069(16) 0.0076(16) -0.0021(16)
C43 0.028(2) 0.032(2) 0.030(2) -0.0051(17) 0.0069(17) -0.0026(17)
C44 0.037(2) 0.042(3) 0.034(2) -0.012(2) 0.0040(19) 0.000(2)
C45 0.042(3) 0.052(3) 0.032(2) -0.010(2) 0.002(2) 0.006(2)
C46 0.053(3) 0.058(3) 0.043(3) -0.003(2) 0.006(2) 0.011(3)
C71 0.025(2) 0.022(2) 0.030(2) -0.0013(16) 0.0085(17) -0.0005(16)
C72 0.027(2) 0.025(2) 0.034(2) 0.0025(17) 0.0057(17) -0.0039(17)
C73 0.035(2) 0.036(2) 0.038(2) 0.009(2) 0.004(2) -0.0019(19)
C74 0.037(2) 0.034(2) 0.044(3) 0.013(2) 0.008(2) -0.003(2)
C75 0.045(3) 0.057(3) 0.057(3) 0.020(3) 0.024(3) 0.005(2)
C76 0.083(4) 0.056(4) 0.096(5) 0.029(3) 0.055(4) 0.000(3)
C141 0.033(2) 0.033(2) 0.037(2) 0.0081(19) 0.0048(19) -0.0088(19)
C171 0.034(2) 0.032(2) 0.026(2) -0.0008(17) 0.0036(18) -0.0019(18)
C172 0.037(2) 0.033(2) 0.028(2) -0.0016(18) 0.0056(18) -0.0025(19)
C173 0.037(2) 0.033(2) 0.031(2) -0.0010(18) 0.0072(19) -0.0031(19)
C174 0.040(2) 0.033(2) 0.030(2) -0.0028(18) 0.0080(19) -0.0044(19)
C175 0.047(3) 0.036(3) 0.037(3) -0.004(2) 0.011(2) -0.008(2)
C176 0.065(4) 0.054(3) 0.041(3) -0.019(2) 0.015(3) -0.021(3)
C241 0.050(3) 0.031(2) 0.033(2) 0.0012(19) -0.013(2) -0.003(2)
C271 0.026(2) 0.026(2) 0.034(2) -0.0035(17) 0.0108(17) -0.0057(16)
C272 0.029(2) 0.023(2) 0.036(2) 0.0003(17) 0.0132(18) 0.0003(16)
C273 0.027(2) 0.025(2) 0.043(2) -0.0024(18) 0.0135(18) -0.0017(17)
C274 0.030(2) 0.026(2) 0.040(2) -0.0066(18) 0.0125(19) -0.0034(17)
C275 0.036(2) 0.034(2) 0.047(3) -0.006(2) 0.022(2) -0.0073(19)
C276 0.052(3) 0.052(3) 0.048(3) 0.001(2) 0.022(2) -0.021(2)
C341 0.025(2) 0.023(2) 0.033(2) 0.0014(16) 0.0075(17) -0.0016(16)
C342 0.027(2) 0.025(2) 0.033(2) 0.0025(17) 0.0084(17) -0.0012(17)
C343 0.030(2) 0.028(2) 0.034(2) -0.0003(18) 0.0113(18) -0.0023(17)
C344 0.032(2) 0.028(2) 0.035(2) -0.0010(18) 0.0134(18) -0.0041(17)
C345 0.036(2) 0.035(2) 0.041(3) -0.002(2) 0.014(2) -0.0099(19)
C346 0.042(3) 0.030(2) 0.055(3) 0.002(2) 0.020(2) -0.008(2)
C371 0.023(2) 0.027(2) 0.033(2) 0.0002(17) 0.0026(17) -0.0011(16)
C372 0.028(2) 0.028(2) 0.032(2) -0.0053(17) 0.0066(17) -0.0032(17)
C373 0.063(3) 0.052(3) 0.057(3) -0.024(3) 0.037(3) -0.011(3)

loop_
_atom_type_symbol
_atom_type_description
_atom_type_scat_dispersion_real
_atom_type_scat_dispersion_imag
_atom_type_scat_source
C C 0.0033 0.0016 'International Tables Vol C Tables 4.2.6.8 and 6.1.1.4'
H H 0.0000 0.0000 'International Tables Vol C Tables 4.2.6.8 and 6.1.1.4'
Cl Cl 0.1484 0.1585 'International Tables Vol C Tables 4.2.6.8 and 6.1.1.4'
In In -0.7276 1.3100 'International Tables Vol C Tables 4.2.6.8 and 6.1.1.4'
N N 0.0061 0.0033 'International Tables Vol C Tables 4.2.6.8 and 6.1.1.4'

loop_
_geom_angle_atom_site_label_1
_geom_angle_atom_site_label_2
_geom_angle_atom_site_label_3
_geom_angle
_geom_angle_site_symmetry_1
_geom_angle_site_symmetry_3
_geom_angle_publ_flag
N11 In N31 140.91(12) . . ?
N11 In N1 83.87(12) . . ?
N31 In N1 83.50(12) . . ?
N11 In N21 83.89(12) . . ?
N31 In N21 83.86(11) . . ?
N1 In N21 142.22(12) . . ?
N11 In Cl 106.71(9) . . ?
N31 In Cl 112.37(9) . . ?
N1 In Cl 107.81(9) . . ?
N21 In Cl 109.94(8) . . ?
C2 N1 C9 109.9(3) . . ?
C2 N1 In 122.6(2) . . ?
C9 N1 In 123.1(2) . . ?
N40 C2 N1 127.2(3) . . ?
N40 C2 C3 124.0(3) . . ?
N1 C2 C3 108.8(3) . . ?
C4 C3 C8 122.3(3) . . ?
C4 C3 C2 131.3(3) . . ?
C8 C3 C2 106.4(3) . . ?
C5 C4 C3 115.1(3) . . ?
C5 C4 C41 121.2(3) . . ?
C3 C4 C41 123.7(3) . . ?
C6 C5 C4 122.9(4) . . ?
C6 C5 H5 118.5 . . ?
C4 C5 H5 118.5 . . ?
C5 C6 C7 122.9(4) . . ?
C5 C6 H6 118.6 . . ?
C7 C6 H6 118.6 . . ?
C6 C7 C8 115.2(3) . . ?
C6 C7 C71 121.3(3) . . ?
C8 C7 C71 123.5(3) . . ?
C7 C8 C3 121.5(3) . . ?
C7 C8 C9 132.1(3) . . ?
C3 C8 C9 106.4(3) . . ?
N10 C9 N1 127.3(3) . . ?
N10 C9 C8 124.3(3) . . ?
N1 C9 C8 108.4(3) . . ?
C9 N10 C12 125.3(3) . . ?
C19 N11 C12 109.7(3) . . ?
C19 N11 In 124.4(3) . . ?
C12 N11 In 124.6(2) . . ?
N10 C12 N11 127.2(3) . . ?
N10 C12 C13 124.3(3) . . ?
N11 C12 C13 108.5(3) . . ?
C18 C13 C14 121.6(4) . . ?
C18 C13 C12 106.7(3) . . ?
C14 C13 C12 131.7(4) . . ?
C15 C14 C13 115.1(4) . . ?
C15 C14 C141 121.6(4) . . ?
C13 C14 C141 123.3(4) . . ?
C16 C15 C14 123.0(4) . . ?
C16 C15 H15 118.5 . . ?
C14 C15 H15 118.5 . . ?
C15 C16 C17 123.0(4) . . ?
C15 C16 H16 118.5 . . ?
C17 C16 H16 118.5 . . ?
C16 C17 C18 114.9(4) . . ?
C16 C17 C171 122.2(4) . . ?
C18 C17 C171 122.8(4) . . ?
C17 C18 C13 122.2(4) . . ?
C17 C18 C19 131.0(4) . . ?
C13 C18 C19 106.8(3) . . ?
N20 C19 N11 127.1(3) . . ?
N20 C19 C18 124.5(3) . . ?
N11 C19 C18 108.3(3) . . ?
C22 N20 C19 125.7(3) . . ?
C29 N21 C22 110.1(3) . . ?
C29 N21 In 124.7(2) . . ?
C22 N21 In 123.5(2) . . ?
N20 C22 N21 126.8(3) . . ?
N20 C22 C23 124.9(3) . . ?
N21 C22 C23 108.1(3) . . ?
C28 C23 C24 121.3(4) . . ?
C28 C23 C22 106.9(3) . . ?
C24 C23 C22 131.8(4) . . ?
C25 C24 C23 115.1(4) . . ?
C25 C24 C241 120.5(4) . . ?
C23 C24 C241 124.2(4) . . ?
C24 C25 C26 123.6(4) . . ?
C24 C25 H25 118.2 . . ?
C26 C25 H25 118.2 . . ?
C25 C26 C27 122.2(4) . . ?
C25 C26 H26 118.9 . . ?
C27 C26 H26 118.9 . . ?
C26 C27 C28 115.0(4) . . ?
C26 C27 C271 122.9(4) . . ?
C28 C27 C271 122.1(3) . . ?
C27 C28 C23 122.6(3) . . ?
C27 C28 C29 131.1(4) . . ?
C23 C28 C29 106.3(3) . . ?
N30 C29 N21 127.7(3) . . ?
N30 C29 C28 123.8(3) . . ?
N21 C29 C28 108.5(3) . . ?
C32 N30 C29 125.5(3) . . ?
C39 N31 C32 109.2(3) . . ?
C39 N31 In 124.2(2) . . ?
C32 N31 In 124.6(2) . . ?
N30 C32 N31 127.0(3) . . ?
N30 C32 C33 124.4(3) . . ?
N31 C32 C33 108.7(3) . . ?
C34 C33 C38 121.9(3) . . ?
C34 C33 C32 131.6(4) . . ?
C38 C33 C32 106.4(3) . . ?
C35 C34 C33 115.2(4) . . ?
C35 C34 C341 120.6(4) . . ?
C33 C34 C341 124.2(3) . . ?
C34 C35 C36 122.8(4) . . ?
C34 C35 H35 118.6 . . ?
C36 C35 H35 118.6 . . ?
C37 C36 C35 122.8(4) . . ?
C37 C36 H36 118.6 . . ?
C35 C36 H36 118.6 . . ?
C36 C37 C38 115.0(4) . . ?
C36 C37 C371 122.1(4) . . ?
C38 C37 C371 122.9(3) . . ?
C37 C38 C33 122.1(3) . . ?
C37 C38 C39 131.3(3) . . ?
C33 C38 C39 106.6(3) . . ?
N40 C39 N31 126.9(3) . . ?
N40 C39 C38 124.0(3) . . ?
N31 C39 C38 109.1(3) . . ?
C2 N40 C39 125.2(3) . . ?
C4 C41 C42 115.6(3) . . ?
C4 C41 H41A 108.4 . . ?
C42 C41 H41A 108.4 . . ?
C4 C41 H41B 108.4 . . ?
C42 C41 H41B 108.4 . . ?
H41A C41 H41B 107.4 . . ?
C43 C42 C41 113.8(3) . . ?
C43 C42 H42A 108.8 . . ?
C41 C42 H42A 108.8 . . ?
C43 C42 H42B 108.8 . . ?
C41 C42 H42B 108.8 . . ?
H42A C42 H42B 107.7 . . ?
C42 C43 C44 112.1(4) . . ?
C42 C43 H43A 109.2 . . ?
C44 C43 H43A 109.2 . . ?
C42 C43 H43B 109.2 . . ?
C44 C43 H43B 109.2 . . ?
H43A C43 H43B 107.9 . . ?
C45 C44 C43 114.9(4) . . ?
C45 C44 H44A 108.5 . . ?
C43 C44 H44A 108.5 . . ?
C45 C44 H44B 108.5 . . ?
C43 C44 H44B 108.5 . . ?
H44A C44 H44B 107.5 . . ?
C46 C45 C44 113.7(4) . . ?
C46 C45 H45A 108.8 . . ?
C44 C45 H45A 108.8 . . ?
C46 C45 H45B 108.8 . . ?
C44 C45 H45B 108.8 . . ?
H45A C45 H45B 107.7 . . ?
C45 C46 H46A 109.5 . . ?
C45 C46 H46B 109.5 . . ?
H46A C46 H46B 109.5 . . ?
C45 C46 H46C 109.5 . . ?
H46A C46 H46C 109.5 . . ?
H46B C46 H46C 109.5 . . ?
C7 C71 C72 114.7(3) . . ?
C7 C71 H71A 108.6 . . ?
C72 C71 H71A 108.6 . . ?
C7 C71 H71B 108.6 . . ?
C72 C71 H71B 108.6 . . ?
H71A C71 H71B 107.6 . . ?
C73 C72 C71 114.5(3) . . ?
C73 C72 H72A 108.6 . . ?
C71 C72 H72A 108.6 . . ?
C73 C72 H72B 108.6 . . ?
C71 C72 H72B 108.6 . . ?
H72A C72 H72B 107.6 . . ?
C72 C73 C74 111.4(4) . . ?
C72 C73 H73A 109.3 . . ?
C74 C73 H73A 109.3 . . ?
C72 C73 H73B 109.3 . . ?
C74 C73 H73B 109.3 . . ?
H73A C73 H73B 108.0 . . ?
C75 C74 C73 115.4(4) . . ?
C75 C74 H74A 108.4 . . ?
C73 C74 H74A 108.4 . . ?
C75 C74 H74B 108.4 . . ?
C73 C74 H74B 108.4 . . ?
H74A C74 H74B 107.5 . . ?
C74 C75 C76 112.4(5) . . ?
C74 C75 H75A 109.1 . . ?
C76 C75 H75A 109.1 . . ?
C74 C75 H75B 109.1 . . ?
C76 C75 H75B 109.1 . . ?
H75A C75 H75B 107.9 . . ?
C75 C76 H76A 109.5 . . ?
C75 C76 H76B 109.5 . . ?
H76A C76 H76B 109.5 . . ?
C75 C76 H76C 109.5 . . ?
H76A C76 H76C 109.5 . . ?
H76B C76 H76C 109.5 . . ?
C642 C141 C14 119.0(6) . . ?
C642 C141 C142 79.9(6) . . ?
C14 C141 C142 107.9(4) . . ?
C143 C142 C644 41.6(7) . . ?
C143 C142 C141 118.0(7) . . ?
C644 C142 C141 136.1(9) . . ?
C143 C142 C643 50.1(6) . . ?
C644 C142 C643 50.2(8) . . ?
C141 C142 C643 86.4(6) . . ?
C143 C142 C642 94.6(7) . . ?
C644 C142 C642 92.3(9) . . ?
C141 C142 C642 45.2(4) . . ?
C643 C142 C642 47.1(5) . . ?
C644 C143 C643 69.4(12) . . ?
C644 C143 C142 71.5(11) . . ?
C643 C143 C142 79.6(8) . . ?
C644 C143 C144 60.9(11) . . ?
C643 C143 C144 120.6(9) . . ?
C142 C143 C144 110.8(8) . . ?
C644 C143 C645 54.3(12) . . ?
C643 C143 C645 91.5(10) . . ?
C142 C143 C645 124.2(10) . . ?
C144 C143 C645 32.9(7) . . ?
C645 C144 C646 79.7(17) . . ?
C645 C144 C644 78.3(16) . . ?
C646 C144 C644 135.8(17) . . ?
C645 C144 C145 57.3(13) . . ?
C646 C144 C145 63.8(13) . . ?
C644 C144 C145 128.8(11) . . ?
C645 C144 C143 93.5(15) . . ?
C646 C144 C143 173.2(15) . . ?
C644 C144 C143 42.5(8) . . ?
C145 C144 C143 111.5(9) . . ?
C645 C145 C646 65.9(15) . . ?
C645 C145 C144 44.5(11) . . ?
C646 C145 C144 50.7(11) . . ?
C645 C145 C146 143.9(15) . . ?
C646 C145 C146 129.5(14) . . ?
C144 C145 C146 114.5(10) . . ?
C141 C642 C643 110.6(9) . . ?
C141 C642 C142 54.9(5) . . ?
C643 C642 C142 65.0(7) . . ?
C143 C643 C644 42.3(8) . . ?
C143 C643 C642 114.5(10) . . ?
C644 C643 C642 112.8(11) . . ?
C143 C643 C142 50.3(6) . . ?
C644 C643 C142 52.0(8) . . ?
C642 C643 C142 67.9(7) . . ?
C143 C644 C144 76.7(13) . . ?
C143 C644 C643 68.3(12) . . ?
C144 C644 C643 131.9(15) . . ?
C143 C644 C142 66.9(11) . . ?
C144 C644 C142 117.5(13) . . ?
C643 C644 C142 77.9(10) . . ?
C143 C644 C645 91.8(15) . . ?
C144 C644 C645 41.1(10) . . ?
C643 C644 C645 107.2(14) . . ?
C142 C644 C645 155.0(16) . . ?
C144 C645 C145 78.2(17) . . ?
C144 C645 C646 56.0(15) . . ?
C145 C645 C646 63.1(15) . . ?
C144 C645 C644 60.6(14) . . ?
C145 C645 C644 131.4(19) . . ?
C646 C645 C644 106.9(18) . . ?
C144 C645 C143 53.5(12) . . ?
C145 C645 C143 101.0(15) . . ?
C646 C645 C143 109.5(17) . . ?
C644 C645 C143 33.9(8) . . ?
C144 C646 C145 65.5(14) . . ?
C144 C646 C645 44.3(12) . . ?
C145 C646 C645 51.0(12) . . ?
C17 C171 C172 115.1(4) . . ?
C17 C171 H17A 108.5 . . ?
C172 C171 H17A 108.5 . . ?
C17 C171 H17B 108.5 . . ?
C172 C171 H17B 108.5 . . ?
H17A C171 H17B 107.5 . . ?
C173 C172 C171 112.8(4) . . ?
C173 C172 H17C 109.0 . . ?
C171 C172 H17C 109.0 . . ?
C173 C172 H17D 109.0 . . ?
C171 C172 H17D 109.0 . . ?
H17C C172 H17D 107.8 . . ?
C174 C173 C172 112.9(4) . . ?
C174 C173 H17E 109.0 . . ?
C172 C173 H17E 109.0 . . ?
C174 C173 H17F 109.0 . . ?
C172 C173 H17F 109.0 . . ?
H17E C173 H17F 107.8 . . ?
C175 C174 C173 114.2(4) . . ?
C175 C174 H17G 108.7 . . ?
C173 C174 H17G 108.7 . . ?
C175 C174 H17H 108.7 . . ?
C173 C174 H17H 108.7 . . ?
H17G C174 H17H 107.6 . . ?
C174 C175 C176 113.2(4) . . ?
C174 C175 H17I 108.9 . . ?
C176 C175 H17I 108.9 . . ?
C174 C175 H17J 108.9 . . ?
C176 C175 H17J 108.9 . . ?
H17I C175 H17J 107.8 . . ?
C175 C176 H17K 109.5 . . ?
C175 C176 H17L 109.5 . . ?
H17K C176 H17L 109.5 . . ?
C175 C176 H17M 109.5 . . ?
H17K C176 H17M 109.5 . . ?
H17L C176 H17M 109.5 . . ?
C742 C241 C24 125.0(6) . . ?
C742 C241 C242 26.1(5) . . ?
C24 C241 C242 102.9(5) . . ?
C742 C242 C743 125.4(16) . . ?
C742 C242 C243 67.4(12) . . ?
C743 C242 C243 63.8(9) . . ?
C742 C242 C241 56.6(11) . . ?
C743 C242 C241 122.0(10) . . ?
C243 C242 C241 110.2(6) . . ?
C743 C243 C742 65.3(7) . . ?
C743 C243 C242 38.6(6) . . ?
C742 C243 C242 28.5(5) . . ?
C743 C243 C244 94.6(9) . . ?
C742 C243 C244 145.9(10) . . ?
C242 C243 C244 121.8(8) . . ?
C743 C243 C944 88.3(9) . . ?
C742 C243 C944 123.8(9) . . ?
C242 C243 C944 104.3(8) . . ?
C244 C243 C944 23.5(7) . . ?
C743 C243 C744 61.3(10) . . ?
C742 C243 C744 113.1(11) . . ?
C242 C243 C744 86.5(9) . . ?
C244 C243 C744 35.7(9) . . ?
C944 C243 C744 28.4(8) . . ?
C944 C244 C744 54(2) . . ?
C944 C244 C945 103(3) . . ?
C744 C244 C945 138(2) . . ?
C944 C244 C243 84(2) . . ?
C744 C244 C243 76.5(16) . . ?
C945 C244 C243 141.3(15) . . ?
C944 C244 C245 101(2) . . ?
C744 C244 C245 57.6(16) . . ?
C945 C244 C245 102.0(14) . . ?
C243 C244 C245 114.4(11) . . ?
C744 C245 C246 125.2(14) . . ?
C744 C245 C244 37.5(11) . . ?
C246 C245 C244 102.5(10) . . ?
C744 C245 C944 23.3(11) . . ?
C246 C245 C944 104.7(10) . . ?
C244 C245 C944 20.3(7) . . ?
C245 C246 C946 99.9(9) . . ?
C242 C742 C241 97.3(13) . . ?
C242 C742 C243 84.1(13) . . ?
C241 C742 C243 136.6(9) . . ?
C242 C742 C743 31.5(10) . . ?
C241 C742 C743 105.6(9) . . ?
C243 C742 C743 56.9(7) . . ?
C242 C743 C243 77.6(10) . . ?
C242 C743 C742 23.1(7) . . ?
C243 C743 C742 57.8(7) . . ?
C242 C743 C744 115.5(14) . . ?
C243 C743 C744 66.9(10) . . ?
C742 C743 C744 111.6(12) . . ?
C944 C744 C244 41.3(17) . . ?
C944 C744 C245 114(3) . . ?
C244 C744 C245 84.9(19) . . ?
C944 C744 C743 124(3) . . ?
C244 C744 C743 116(2) . . ?
C245 C744 C743 110.8(17) . . ?
C944 C744 C243 75(2) . . ?
C244 C744 C243 67.8(15) . . ?
C245 C744 C243 124.8(16) . . ?
C743 C744 C243 51.8(8) . . ?
C944 C744 C945 37.4(19) . . ?
C244 C744 C945 22.6(12) . . ?
C245 C744 C945 77.9(12) . . ?
C743 C744 C945 138.4(15) . . ?
C243 C744 C945 89.0(12) . . ?
C244 C944 C744 84(3) . . ?
C244 C944 C945 51(2) . . ?
C744 C944 C945 123(3) . . ?
C244 C944 C243 73(2) . . ?
C744 C944 C243 77(2) . . ?
C945 C944 C243 113.0(13) . . ?
C244 C944 C245 59(2) . . ?
C744 C944 C245 42.3(19) . . ?
C945 C944 C245 81.2(11) . . ?
C243 C944 C245 100.1(10) . . ?
C244 C945 C944 26.6(10) . . ?
C244 C945 C946 129.0(17) . . ?
C944 C945 C946 110.6(14) . . ?
C244 C945 C744 19.5(11) . . ?
C944 C945 C744 20.0(9) . . ?
C946 C945 C744 109.5(13) . . ?
C945 C946 C246 81.1(10) . . ?
C27 C271 C272 117.6(3) . . ?
C27 C271 H27A 107.9 . . ?
C272 C271 H27A 107.9 . . ?
C27 C271 H27B 107.9 . . ?
C272 C271 H27B 107.9 . . ?
H27A C271 H27B 107.2 . . ?
C273 C272 C271 115.7(3) . . ?
C273 C272 H27C 108.4 . . ?
C271 C272 H27C 108.4 . . ?
C273 C272 H27D 108.4 . . ?
C271 C272 H27D 108.4 . . ?
H27C C272 H27D 107.4 . . ?
C272 C273 C274 111.9(3) . . ?
C272 C273 H27E 109.2 . . ?
C274 C273 H27E 109.2 . . ?
C272 C273 H27F 109.2 . . ?
C274 C273 H27F 109.2 . . ?
H27E C273 H27F 107.9 . . ?
C275 C274 C273 113.7(3) . . ?
C275 C274 H27G 108.8 . . ?
C273 C274 H27G 108.8 . . ?
C275 C274 H27H 108.8 . . ?
C273 C274 H27H 108.8 . . ?
H27G C274 H27H 107.7 . . ?
C276 C275 C274 113.3(4) . . ?
C276 C275 H27I 108.9 . . ?
C274 C275 H27I 108.9 . . ?
C276 C275 H27J 108.9 . . ?
C274 C275 H27J 108.9 . . ?
H27I C275 H27J 107.7 . . ?
C275 C276 H27K 109.5 . . ?
C275 C276 H27L 109.5 . . ?
H27K C276 H27L 109.5 . . ?
C275 C276 H27M 109.5 . . ?
H27K C276 H27M 109.5 . . ?
H27L C276 H27M 109.5 . . ?
C34 C341 C342 114.7(3) . . ?
C34 C341 H34A 108.6 . . ?
C342 C341 H34A 108.6 . . ?
C34 C341 H34B 108.6 . . ?
C342 C341 H34B 108.6 . . ?
H34A C341 H34B 107.6 . . ?
C341 C342 C343 114.3(3) . . ?
C341 C342 H34C 108.7 . . ?
C343 C342 H34C 108.7 . . ?
C341 C342 H34D 108.7 . . ?
C343 C342 H34D 108.7 . . ?
H34C C342 H34D 107.6 . . ?
C342 C343 C344 112.6(3) . . ?
C342 C343 H34E 109.1 . . ?
C344 C343 H34E 109.1 . . ?
C342 C343 H34F 109.1 . . ?
C344 C343 H34F 109.1 . . ?
H34E C343 H34F 107.8 . . ?
C345 C344 C343 113.8(4) . . ?
C345 C344 H34G 108.8 . . ?
C343 C344 H34G 108.8 . . ?
C345 C344 H34H 108.8 . . ?
C343 C344 H34H 108.8 . . ?
H34G C344 H34H 107.7 . . ?
C344 C345 C346 112.7(4) . . ?
C344 C345 H34I 109.1 . . ?
C346 C345 H34I 109.1 . . ?
C344 C345 H34J 109.1 . . ?
C346 C345 H34J 109.1 . . ?
H34I C345 H34J 107.8 . . ?
C345 C346 H34K 109.5 . . ?
C345 C346 H34L 109.5 . . ?
H34K C346 H34L 109.5 . . ?
C345 C346 H34M 109.5 . . ?
H34K C346 H34M 109.5 . . ?
H34L C346 H34M 109.5 . . ?
C37 C371 C372 115.8(3) . . ?
C37 C371 H37A 108.3 . . ?
C372 C371 H37A 108.3 . . ?
C37 C371 H37B 108.3 . . ?
C372 C371 H37B 108.3 . . ?
H37A C371 H37B 107.4 . . ?
C371 C372 C373 114.0(4) . . ?
C371 C372 H37C 108.8 . . ?
C373 C372 H37C 108.8 . . ?
C371 C372 H37D 108.8 . . ?
C373 C372 H37D 108.8 . . ?
H37C C372 H37D 107.6 . . ?
C874 C373 C372 126.5(7) . . ?
C874 C373 C374 28.6(6) . . ?
C372 C373 C374 105.7(4) . . ?
C875 C374 C874 145.9(17) . . ?
C875 C374 C375 89.3(13) . . ?
C874 C374 C375 67.9(10) . . ?
C875 C374 C373 129.1(13) . . ?
C874 C374 C373 46.7(9) . . ?
C375 C374 C373 109.2(7) . . ?
C874 C375 C374 34.1(5) . . ?
C874 C375 C376 139.9(10) . . ?
C374 C375 C376 109.5(8) . . ?
C874 C375 C875 60.1(7) . . ?
C374 C375 C875 27.7(5) . . ?
C376 C375 C875 90.2(8) . . ?
C374 C874 C373 104.7(13) . . ?
C374 C874 C375 77.9(11) . . ?
C373 C874 C375 151.0(11) . . ?
C374 C874 C875 16.2(8) . . ?
C373 C874 C875 106.5(9) . . ?
C375 C874 C875 68.2(8) . . ?
C374 C875 C876 129.4(17) . . ?
C374 C875 C874 17.9(9) . . ?
C876 C875 C874 113.4(11) . . ?
C374 C875 C375 63.0(11) . . ?
C876 C875 C375 96.6(10) . . ?
C874 C875 C375 51.7(7) . . ?

loop_
_geom_bond_atom_site_label_1
_geom_bond_atom_site_label_2
_geom_bond_distance
_geom_bond_site_symmetry_2
_geom_bond_publ_flag
In N11 2.132(3) . ?
In N31 2.132(3) . ?
In N1 2.139(3) . ?
In N21 2.140(3) . ?
In Cl 2.3528(10) . ?
N1 C2 1.368(5) . ?
N1 C9 1.371(5) . ?
C2 N40 1.337(5) . ?
C2 C3 1.465(5) . ?
C3 C4 1.397(5) . ?
C3 C8 1.413(5) . ?
C4 C5 1.388(5) . ?
C4 C41 1.507(5) . ?
C5 C6 1.382(6) . ?
C5 H5 0.9300 . ?
C6 C7 1.392(5) . ?
C6 H6 0.9300 . ?
C7 C8 1.403(5) . ?
C7 C71 1.513(5) . ?
C8 C9 1.474(5) . ?
C9 N10 1.331(5) . ?
N10 C12 1.343(5) . ?
N11 C19 1.374(5) . ?
N11 C12 1.378(5) . ?
C12 C13 1.459(5) . ?
C13 C18 1.410(5) . ?
C13 C14 1.410(6) . ?
C14 C15 1.390(6) . ?
C14 C141 1.506(6) . ?
C15 C16 1.387(6) . ?
C15 H15 0.9300 . ?
C16 C17 1.388(6) . ?
C16 H16 0.9300 . ?
C17 C18 1.408(5) . ?
C17 C171 1.503(6) . ?
C18 C19 1.463(6) . ?
C19 N20 1.339(5) . ?
N20 C22 1.335(5) . ?
N21 C29 1.366(5) . ?
N21 C22 1.375(5) . ?
C22 C23 1.463(5) . ?
C23 C28 1.409(5) . ?
C23 C24 1.411(5) . ?
C24 C25 1.384(6) . ?
C24 C241 1.510(6) . ?
C25 C26 1.389(6) . ?
C25 H25 0.9300 . ?
C26 C27 1.394(6) . ?
C26 H26 0.9300 . ?
C27 C28 1.405(5) . ?
C27 C271 1.504(6) . ?
C28 C29 1.469(5) . ?
C29 N30 1.334(5) . ?
N30 C32 1.333(5) . ?
N31 C39 1.373(5) . ?
N31 C32 1.382(5) . ?
C32 C33 1.468(5) . ?
C33 C34 1.402(5) . ?
C33 C38 1.412(5) . ?
C34 C35 1.385(6) . ?
C34 C341 1.513(5) . ?
C35 C36 1.397(6) . ?
C35 H35 0.9300 . ?
C36 C37 1.386(6) . ?
C36 H36 0.9300 . ?
C37 C38 1.404(5) . ?
C37 C371 1.504(5) . ?
C38 C39 1.463(5) . ?
C39 N40 1.343(5) . ?
C41 C42 1.524(5) . ?
C41 H41A 0.9700 . ?
C41 H41B 0.9700 . ?
C42 C43 1.522(6) . ?
C42 H42A 0.9700 . ?
C42 H42B 0.9700 . ?
C43 C44 1.525(6) . ?
C43 H43A 0.9700 . ?
C43 H43B 0.9700 . ?
C44 C45 1.521(6) . ?
C44 H44A 0.9700 . ?
C44 H44B 0.9700 . ?
C45 C46 1.518(7) . ?
C45 H45A 0.9700 . ?
C45 H45B 0.9700 . ?
C46 H46A 0.9600 . ?
C46 H46B 0.9600 . ?
C46 H46C 0.9600 . ?
C71 C72 1.527(5) . ?
C71 H71A 0.9700 . ?
C71 H71B 0.9700 . ?
C72 C73 1.512(6) . ?
C72 H72A 0.9700 . ?
C72 H72B 0.9700 . ?
C73 C74 1.528(6) . ?
C73 H73A 0.9700 . ?
C73 H73B 0.9700 . ?
C74 C75 1.509(6) . ?
C74 H74A 0.9700 . ?
C74 H74B 0.9700 . ?
C75 C76 1.525(8) . ?
C75 H75A 0.9700 . ?
C75 H75B 0.9700 . ?
C76 H76A 0.9600 . ?
C76 H76B 0.9600 . ?
C76 H76C 0.9600 . ?
C141 C642 1.421(12) . ?
C141 C142 1.639(10) . ?
C142 C143 1.507(13) . ?
C142 C644 1.554(19) . ?
C142 C643 1.928(16) . ?
C142 C642 1.972(14) . ?
C143 C644 1.089(19) . ?
C143 C643 1.503(16) . ?
C143 C144 1.569(14) . ?
C143 C645 1.95(2) . ?
C144 C645 1.06(2) . ?
C144 C646 1.26(3) . ?
C144 C644 1.41(2) . ?
C144 C145 1.483(15) . ?
C145 C645 1.27(2) . ?
C145 C646 1.46(3) . ?
C145 C146 1.556(17) . ?
C642 C643 1.559(17) . ?
C643 C644 1.51(2) . ?
C644 C645 1.58(3) . ?
C645 C646 1.50(3) . ?
C171 C172 1.524(6) . ?
C171 H17A 0.9700 . ?
C171 H17B 0.9700 . ?
C172 C173 1.524(6) . ?
C172 H17C 0.9700 . ?
C172 H17D 0.9700 . ?
C173 C174 1.517(6) . ?
C173 H17E 0.9700 . ?
C173 H17F 0.9700 . ?
C174 C175 1.514(6) . ?
C174 H17G 0.9700 . ?
C174 H17H 0.9700 . ?
C175 C176 1.518(6) . ?
C175 H17I 0.9700 . ?
C175 H17J 0.9700 . ?
C176 H17K 0.9600 . ?
C176 H17L 0.9600 . ?
C176 H17M 0.9600 . ?
C241 C742 1.392(12) . ?
C241 C242 1.653(10) . ?
C242 C742 0.732(11) . ?
C242 C743 0.975(13) . ?
C242 C243 1.527(11) . ?
C243 C743 1.403(14) . ?
C243 C742 1.417(13) . ?
C243 C244 1.563(16) . ?
C243 C944 1.628(17) . ?
C243 C744 1.64(2) . ?
C244 C944 0.652(18) . ?
C244 C744 0.98(3) . ?
C244 C945 1.13(2) . ?
C244 C245 1.612(19) . ?
C245 C744 1.37(2) . ?
C245 C246 1.566(16) . ?
C245 C944 1.85(2) . ?
C246 C946 1.929(18) . ?
C742 C743 1.521(16) . ?
C743 C744 1.57(2) . ?
C744 C944 0.80(2) . ?
C744 C945 1.97(3) . ?
C944 C945 1.42(2) . ?
C945 C946 1.46(2) . ?
C271 C272 1.532(5) . ?
C271 H27A 0.9700 . ?
C271 H27B 0.9700 . ?
C272 C273 1.522(5) . ?
C272 H27C 0.9700 . ?
C272 H27D 0.9700 . ?
C273 C274 1.525(6) . ?
C273 H27E 0.9700 . ?
C273 H27F 0.9700 . ?
C274 C275 1.522(6) . ?
C274 H27G 0.9700 . ?
C274 H27H 0.9700 . ?
C275 C276 1.509(6) . ?
C275 H27I 0.9700 . ?
C275 H27J 0.9700 . ?
C276 H27K 0.9600 . ?
C276 H27L 0.9600 . ?
C276 H27M 0.9600 . ?
C341 C342 1.516(5) . ?
C341 H34A 0.9700 . ?
C341 H34B 0.9700 . ?
C342 C343 1.519(6) . ?
C342 H34C 0.9700 . ?
C342 H34D 0.9700 . ?
C343 C344 1.529(6) . ?
C343 H34E 0.9700 . ?
C343 H34F 0.9700 . ?
C344 C345 1.513(6) . ?
C344 H34G 0.9700 . ?
C344 H34H 0.9700 . ?
C345 C346 1.524(6) . ?
C345 H34I 0.9700 . ?
C345 H34J 0.9700 . ?
C346 H34K 0.9600 . ?
C346 H34L 0.9600 . ?
C346 H34M 0.9600 . ?
C371 C372 1.523(5) . ?
C371 H37A 0.9700 . ?
C371 H37B 0.9700 . ?
C372 C373 1.531(6) . ?
C372 H37C 0.9700 . ?
C372 H37D 0.9700 . ?
C373 C874 1.314(12) . ?
C373 C374 1.746(10) . ?
C374 C875 0.785(13) . ?
C374 C874 0.863(12) . ?
C374 C375 1.505(12) . ?
C375 C874 1.427(15) . ?
C375 C376 1.576(15) . ?
C375 C875 1.689(16) . ?
C874 C875 1.576(17) . ?
C875 C876 1.45(2) . ?
